data_7060137
loop_
_publ_author_name
'Kumar, Yogesh'
'Singh, Vishwa Deepak'
'Dwivedi, Bhupendra Kumar'
'Singh, Nikhil Kumar'
'Pandey, Daya Shankar'

_publ_section_title
;
 Solid state emissive azo-Schiff base ligands and their Zn(ii) complexes:
 acidochromism and photoswitching behaviour
;
_journal_issue 1
_journal_name_full 'New Journal of Chemistry'
_journal_page_first 199
_journal_page_last 207
_journal_paper_doi 10.1039/D0NJ03401K
_journal_volume 45
_journal_year 2021
_chemical_formula_moiety 'C50 H36 N6 O2 S2 Zn'
_chemical_formula_sum 'C50 H36 N6 O2 S2 Zn'
_chemical_formula_weight 882.410
_space_group_crystal_system monoclinic
_space_group_IT_number 14
_space_group_name_Hall '-P 2yn'
_space_group_name_H-M_alt 'P 1 21/n 1'
_symmetry_Int_Tables_number 14
_audit_creation_date 2020-10-29
_audit_creation_method
;
Olex2 1.3
(compiled 2020.07.31 svn.rc2a77460 for OlexSys, GUI svn.r6145)
;
_audit_update_record
;
2020-10-29 deposited with the CCDC.	2020-11-02 downloaded from the CCDC.
;
_cell_angle_alpha 90
_cell_angle_beta 110.827(7)
_cell_angle_gamma 90
_cell_formula_units_Z 4
_cell_length_a 19.902(5)
_cell_length_b 9.306(2)
_cell_length_c 25.052(5)
_cell_measurement_reflns_used 6095
_cell_measurement_temperature 273.15
_cell_measurement_theta_max 28.08
_cell_measurement_theta_min 2.26
_cell_volume 4336.7(17)
_computing_molecular_graphics 'Olex2 1.3 (Dolomanov et al., 2009)'
_computing_publication_material 'Olex2 1.3 (Dolomanov et al., 2009)'
_computing_structure_refinement 'olex2.refine 1.3 (Bourhis et al., 2015)'
_diffrn_ambient_temperature 273.15
_diffrn_measured_fraction_theta_full 1.0000
_diffrn_measured_fraction_theta_max 0.9951
_diffrn_measurement_device_type 'Bruker APEX-II CCD'
_diffrn_radiation_type 'Mo K\a'
_diffrn_radiation_wavelength 0.71073
_diffrn_reflns_av_R_equivalents 0.2062
_diffrn_reflns_av_unetI/netI 0.1597
_diffrn_reflns_Laue_measured_fraction_full 1.0000
_diffrn_reflns_Laue_measured_fraction_max 0.9951
_diffrn_reflns_limit_h_max 26
_diffrn_reflns_limit_h_min -26
_diffrn_reflns_limit_k_max 10
_diffrn_reflns_limit_k_min -12
_diffrn_reflns_limit_l_max 33
_diffrn_reflns_limit_l_min -24
_diffrn_reflns_number 38859
_diffrn_reflns_point_group_measured_fraction_full 1.0000
_diffrn_reflns_point_group_measured_fraction_max 0.9951
_diffrn_reflns_theta_full 25.2417
_diffrn_reflns_theta_max 28.46
_diffrn_reflns_theta_min 1.13
_exptl_absorpt_coefficient_mu 0.711
_exptl_crystal_colour red
_exptl_crystal_colour_lustre clear
_exptl_crystal_colour_modifier reddish
_exptl_crystal_colour_primary red
_exptl_crystal_density_diffrn 1.352
_exptl_crystal_description needle
_exptl_crystal_F_000 1826.966
_refine_diff_density_max 0.7071
_refine_diff_density_min -1.3505
_refine_diff_density_rms 0.1761
_refine_ls_d_res_high 0.7458
_refine_ls_d_res_low 18.0149
_refine_ls_goodness_of_fit_ref 0.8799
_refine_ls_hydrogen_treatment constr
_refine_ls_matrix_type full
_refine_ls_number_constraints 72
_refine_ls_number_parameters 550
_refine_ls_number_reflns 10911
_refine_ls_number_restraints 0
_refine_ls_restrained_S_all 0.8799
_refine_ls_R_factor_all 0.1055
_refine_ls_R_factor_gt 0.0651
_refine_ls_shift/su_max 0.0002
_refine_ls_shift/su_mean 0.0000
_refine_ls_structure_factor_coef Fsqd
_refine_ls_weighting_details 'w=1/[\s^2^(Fo^2^)+(0.0848P)^2^] where P=(Fo^2^+2Fc^2^)/3'
_refine_ls_weighting_scheme calc
_refine_ls_wR_factor_gt 0.1584
_refine_ls_wR_factor_ref 0.1768
_reflns_Friedel_coverage 0.0
_reflns_limit_h_max 16
_reflns_limit_h_min -26
_reflns_limit_k_max 12
_reflns_limit_k_min 0
_reflns_limit_l_max 33
_reflns_limit_l_min -16
_reflns_number_gt 6431
_reflns_number_total 10911
_reflns_threshold_expression I>=2u(I)
_cod_data_source_file d0nj03401k2.cif
_cod_data_source_block C1
_cod_depositor_comments 'Adding full bibliography for 7060137--7060138.cif.'
_cod_original_cell_volume 4336.5(17)
_cod_original_sg_symbol_Hall '-P 2ybc (x-z,y,z)'
_cod_database_code 7060137
_olex2_refinement_description
;
1. Fixed Uiso
 At 1.2 times of:
  All C(H) groups
2.a Aromatic/amide H refined with riding coordinates:
 C00D(H00D), C00G(H00G), C00H(H00H), C00I(H00I), C00J(H00J), C00O(H00O),
 C00P(H00P), C00T(H00T), C00U(H00U), C00V(H00V), C00W(H00W), C00X(H00X),
 C00Z(H00Z), C012(H012), C013(H013), C014(H014), C015(H015), C016(H016),
 C017(H017), C018(H018), C019(H019), C01A(H01A), C01B(H01B), C01C(H01C),
 C01D(H01D), C01E(H01E), C01G(H01G), C01I(H01I), C01J(H01J), C01K(H01K),
 C01L(H01L), C01M(H01M), C01N(H01N), C01O(H01O), C01P(H01P), C01R(H01R)
;
_smtbx_masks_void_probe_radius 1.2
_smtbx_masks_void_truncation_radius 1.2
_olex2_submission_special_instructions 'No special instructions were received'

loop_
_space_group_symop_id
_space_group_symop_operation_xyz
1 x,y,z
2 -x+1/2,y+1/2,-z+1/2
3 -x,-y,-z
4 x-1/2,-y-1/2,z-1/2

loop_
_atom_site_label
_atom_site_type_symbol
_atom_site_fract_x
_atom_site_fract_y
_atom_site_fract_z
_atom_site_U_iso_or_equiv
_atom_site_adp_type
_atom_site_occupancy
_atom_site_refinement_flags_posn
Zn1 Zn 0.355436(19) 0.38183(4) 0.508907(16) 0.01900(12) Uani 1.000000 .
S2 S 0.86989(5) 0.65674(11) 0.69969(5) 0.0389(3) Uani 1.000000 .
S1 S -0.13952(5) 0.79819(12) 0.36336(5) 0.0403(3) Uani 1.000000 .
O004 O 0.42950(12) 0.4723(3) 0.57128(9) 0.0199(5) Uani 1.000000 .
O005 O 0.27962(12) 0.5126(2) 0.47132(10) 0.0213(5) Uani 1.000000 .
N3 N 0.29191(14) 0.2260(3) 0.52057(11) 0.0152(6) Uani 1.000000 .
N4 N 0.41934(14) 0.2769(3) 0.47599(11) 0.0161(6) Uani 1.000000 .
N2 N -0.01006(15) 0.4495(3) 0.43377(12) 0.0233(7) Uani 1.000000 .
N6 N 0.76462(15) 0.4301(3) 0.67779(12) 0.0223(6) Uani 1.000000 .
N5 N 0.72118(15) 0.3521(3) 0.64134(12) 0.0211(6) Uani 1.000000 .
N1 N -0.05139(15) 0.5551(3) 0.41188(12) 0.0246(7) Uani 1.000000 .
C00C C 0.21197(17) 0.4934(4) 0.46280(13) 0.0180(7) Uani 1.000000 .
C00D C 0.22317(16) 0.2409(4) 0.50410(13) 0.0171(7) Uani 1.000000 .
H00D H 0.19719(16) 0.1626(4) 0.50941(13) 0.0206(8) Uiso 1.000000 R
C00E C 0.32298(17) 0.0893(4) 0.54204(14) 0.0184(7) Uani 1.000000 .
C00F C 0.49758(17) 0.4478(4) 0.58457(14) 0.0182(7) Uani 1.000000 .
C00G C 0.48838(17) 0.2826(4) 0.50105(13) 0.0181(7) Uani 1.000000 .
H00G H 0.51545(17) 0.2317(4) 0.48386(13) 0.0217(8) Uiso 1.000000 R
C00H C 0.16329(18) 0.6070(4) 0.43621(14) 0.0213(7) Uani 1.000000 .
H00H H 0.18130(18) 0.6902(4) 0.42572(14) 0.0255(9) Uiso 1.000000 R
C00I C 0.60286(17) 0.3351(4) 0.57401(15) 0.0204(7) Uani 1.000000 .
H00I H 0.62231(17) 0.2753(4) 0.55351(15) 0.0245(9) Uiso 1.000000 R
C00J C 0.10820(17) 0.3615(4) 0.46752(13) 0.0187(7) Uani 1.000000 .
H00J H 0.08909(17) 0.2796(4) 0.47800(13) 0.0225(9) Uiso 1.000000 R
C00K C 0.52813(16) 0.3593(3) 0.55286(14) 0.0162(7) Uani 1.000000 .
C00L C 0.83642(17) 0.3739(4) 0.69618(14) 0.0215(7) Uani 1.000000 .
C00M C -0.12460(17) 0.5253(4) 0.40392(14) 0.0214(7) Uani 1.000000 .
C00N C 0.18251(17) 0.3672(4) 0.47821(13) 0.0175(7) Uani 1.000000 .
C00O C 0.29641(19) -0.0368(4) 0.51412(15) 0.0226(8) Uani 1.000000 .
H00O H 0.25574(19) -0.0353(4) 0.48105(15) 0.0271(9) Uiso 1.000000 R
C00P C 0.61882(18) 0.4898(4) 0.65333(14) 0.0206(7) Uani 1.000000 .
H00P H 0.64876(18) 0.5353(4) 0.68625(14) 0.0248(9) Uiso 1.000000 R
C00Q C 0.64807(16) 0.3960(4) 0.62353(14) 0.0183(7) Uani 1.000000 .
C00R C 0.38961(17) 0.1860(3) 0.42639(13) 0.0163(7) Uani 1.000000 .
C00S C 0.06301(17) 0.4732(4) 0.44206(14) 0.0213(7) Uani 1.000000 .
C00T C 0.3955(2) -0.0128(4) 0.36757(15) 0.0282(8) Uani 1.000000 .
H00T H 0.4204(2) -0.0909(4) 0.36071(15) 0.0338(10) Uiso 1.000000 R
C00U C 0.09172(19) 0.5977(4) 0.42574(14) 0.0251(8) Uani 1.000000 .
H00U H 0.06149(19) 0.6731(4) 0.40781(14) 0.0301(10) Uiso 1.000000 R
C00V C 0.38469(18) 0.0879(4) 0.59070(15) 0.0235(8) Uani 1.000000 .
H00V H 0.40382(18) 0.1735(4) 0.60895(15) 0.0283(9) Uiso 1.000000 R
C00W C 0.54663(18) 0.5145(4) 0.63412(14) 0.0208(7) Uani 1.000000 .
H00W H 0.52864(18) 0.5779(4) 0.65442(14) 0.0249(9) Uiso 1.000000 R
C00X C 0.42521(18) 0.0657(4) 0.41660(14) 0.0218(8) Uani 1.000000 .
H00X H 0.46928(18) 0.0387(4) 0.44340(14) 0.0261(9) Uiso 1.000000 R
C00Y C -0.17384(18) 0.6351(4) 0.37966(14) 0.0217(7) Uani 1.000000 .
C00Z C 0.3297(2) -0.1658(4) 0.53479(18) 0.0315(9) Uani 1.000000 .
H00Z H 0.3112(2) -0.2509(4) 0.51575(18) 0.0378(11) Uiso 1.000000 R
C010 C 0.89283(18) 0.4729(4) 0.71025(15) 0.0243(8) Uani 1.000000 .
C012 C 0.3293(2) 0.0221(4) 0.32847(15) 0.0269(8) Uani 1.000000 .
H012 H 0.3095(2) -0.0323(4) 0.29544(15) 0.0323(10) Uiso 1.000000 R
C013 C 0.9924(2) 0.7865(4) 0.77299(16) 0.0271(8) Uani 1.000000 .
H013 H 0.9767(2) 0.7596(4) 0.80239(16) 0.0326(10) Uiso 1.000000 R
C014 C 0.2925(2) 0.1378(4) 0.33831(16) 0.0299(9) Uani 1.000000 .
H014 H 0.2476(2) 0.1613(4) 0.31192(16) 0.0359(11) Uiso 1.000000 R
C015 C -0.14747(18) 0.3963(4) 0.41921(14) 0.0245(8) Uani 1.000000 .
H015 H -0.11443(18) 0.3234(4) 0.43515(14) 0.0294(9) Uiso 1.000000 R
C016 C 0.32208(18) 0.2203(4) 0.38762(15) 0.0251(8) Uani 1.000000 .
H016 H 0.29671(18) 0.2977(4) 0.39446(15) 0.0301(9) Uiso 1.000000 R
C017 C -0.21897(19) 0.3757(4) 0.41087(15) 0.0274(8) Uani 1.000000 .
H017 H -0.23414(19) 0.2895(4) 0.42160(15) 0.0329(10) Uiso 1.000000 R
C018 C -0.26866(18) 0.4843(4) 0.38630(14) 0.0257(8) Uani 1.000000 .
H018 H -0.31708(18) 0.4703(4) 0.38028(14) 0.0309(10) Uiso 1.000000 R
C019 C 0.8508(2) 0.2284(4) 0.70073(15) 0.0279(8) Uani 1.000000 .
H019 H 0.8130(2) 0.1632(4) 0.69141(15) 0.0335(10) Uiso 1.000000 R
C01A C 0.3902(2) -0.1690(4) 0.58361(18) 0.0320(9) Uani 1.000000 .
H01A H 0.4127(2) -0.2559(4) 0.59752(18) 0.0384(11) Uiso 1.000000 R
C01B C 1.0543(2) 0.8673(4) 0.78434(17) 0.0309(9) Uani 1.000000 .
H01B H 1.0803(2) 0.8933(4) 0.82187(17) 0.0371(11) Uiso 1.000000 R
C01C C -0.24603(18) 0.6112(4) 0.37109(15) 0.0250(8) Uani 1.000000 .
H01C H -0.27946(18) 0.6831(4) 0.35470(15) 0.0300(9) Uiso 1.000000 R
C01D C 0.9763(2) 0.2759(4) 0.73293(16) 0.0340(10) Uani 1.000000 .
H01D H 1.0234(2) 0.2426(4) 0.74557(16) 0.0408(11) Uiso 1.000000 R
C01E C 0.96359(18) 0.4215(4) 0.72860(15) 0.0280(9) Uani 1.000000 .
H01E H 1.00187(18) 0.4856(4) 0.73783(15) 0.0335(10) Uiso 1.000000 R
C01F C 0.95417(19) 0.7463(4) 0.71734(16) 0.0304(9) Uani 1.000000 .
C01G C 0.4175(2) -0.0417(4) 0.61185(16) 0.0324(9) Uani 1.000000 .
H01G H 0.4580(2) -0.0434(4) 0.64507(16) 0.0389(11) Uiso 1.000000 R
C01H C -0.2194(2) 0.8910(4) 0.32350(17) 0.0317(9) Uani 1.000000 .
C01I C -0.3208(3) 0.9170(5) 0.23790(18) 0.0459(12) Uani 1.000000 .
H01I H -0.3485(3) 0.8844(5) 0.20165(18) 0.0551(14) Uiso 1.000000 R
C01J C 0.9206(2) 0.1785(4) 0.71891(17) 0.0355(10) Uani 1.000000 .
H01J H 0.9299(2) 0.0803(4) 0.72168(17) 0.0427(12) Uiso 1.000000 R
C01K C -0.2610(3) 0.8435(5) 0.26918(17) 0.0426(11) Uani 1.000000 .
H01K H -0.2477(3) 0.7613(5) 0.25427(17) 0.0511(13) Uiso 1.000000 R
C01L C -0.2401(2) 1.0107(5) 0.34513(18) 0.0388(10) Uani 1.000000 .
H01L H -0.2135(2) 1.0421(5) 0.38183(18) 0.0466(12) Uiso 1.000000 R
C01M C -0.3408(2) 1.0374(5) 0.2588(2) 0.0481(13) Uani 1.000000 .
H01M H -0.3818(2) 1.0873(5) 0.2367(2) 0.0577(15) Uiso 1.000000 R
C01N C 1.0779(2) 0.9092(5) 0.74278(18) 0.0397(11) Uani 1.000000 .
H01N H 1.1196(2) 0.9638(5) 0.75174(18) 0.0476(13) Uiso 1.000000 R
C01O C 0.9783(3) 0.7910(6) 0.67410(18) 0.0525(14) Uani 1.000000 .
H01O H 0.9525(3) 0.7665(6) 0.63636(18) 0.0630(16) Uiso 1.000000 R
C01P C -0.3012(3) 1.0855(5) 0.3121(2) 0.0473(12) Uani 1.000000 .
H01P H -0.3150(3) 1.1682(5) 0.3263(2) 0.0568(14) Uiso 1.000000 R
C01R C 1.0404(3) 0.8715(6) 0.6871(2) 0.0619(16) Uani 1.000000 .
H01R H 1.0568(3) 0.9000(6) 0.6582(2) 0.0743(19) Uiso 1.000000 R

loop_
_atom_site_aniso_label
_atom_site_aniso_U_11
_atom_site_aniso_U_22
_atom_site_aniso_U_33
_atom_site_aniso_U_12
_atom_site_aniso_U_13
_atom_site_aniso_U_23
Zn1 0.01081(19) 0.0183(2) 0.0278(2) 0.00034(15) 0.00672(15) -0.00021(17)
S2 0.0157(5) 0.0243(5) 0.0657(7) -0.0008(4) 0.0011(5) -0.0065(5)
S1 0.0204(5) 0.0332(6) 0.0591(7) -0.0000(4) 0.0040(5) 0.0095(5)
O004 0.0107(11) 0.0222(12) 0.0255(13) 0.0008(9) 0.0048(9) -0.0031(10)
O005 0.0119(11) 0.0216(12) 0.0296(13) 0.0017(9) 0.0063(10) 0.0044(10)
N3 0.0126(13) 0.0134(13) 0.0217(14) 0.0018(10) 0.0085(11) -0.0008(11)
N4 0.0125(13) 0.0167(14) 0.0193(14) -0.0010(10) 0.0058(11) -0.0002(11)
N2 0.0110(14) 0.0326(17) 0.0233(15) 0.0069(12) 0.0026(12) 0.0006(13)
N6 0.0130(14) 0.0278(16) 0.0220(15) -0.0019(12) 0.0011(12) 0.0018(13)
N5 0.0130(14) 0.0227(15) 0.0260(16) -0.0032(11) 0.0049(12) -0.0001(12)
N1 0.0145(14) 0.0364(18) 0.0220(15) 0.0038(13) 0.0054(12) -0.0015(14)
C00C 0.0131(15) 0.0236(18) 0.0170(17) 0.0021(13) 0.0051(13) -0.0008(14)
C00D 0.0123(15) 0.0189(16) 0.0209(17) -0.0009(12) 0.0067(13) -0.0016(13)
C00E 0.0144(15) 0.0184(17) 0.0270(18) 0.0017(13) 0.0131(14) 0.0007(14)
C00F 0.0139(16) 0.0173(16) 0.0220(18) -0.0029(13) 0.0049(13) 0.0028(14)
C00G 0.0176(16) 0.0173(16) 0.0206(17) 0.0015(13) 0.0082(14) 0.0013(13)
C00H 0.0159(16) 0.0249(18) 0.0227(18) 0.0048(14) 0.0065(14) 0.0038(15)
C00I 0.0147(16) 0.0192(16) 0.0286(19) -0.0022(13) 0.0092(14) -0.0026(14)
C00J 0.0114(15) 0.0242(18) 0.0204(17) -0.0005(13) 0.0054(13) -0.0004(14)
C00K 0.0112(15) 0.0156(16) 0.0220(17) -0.0011(12) 0.0059(13) 0.0006(13)
C00L 0.0137(16) 0.0277(19) 0.0196(17) -0.0005(14) 0.0017(13) 0.0017(15)
C00M 0.0131(16) 0.032(2) 0.0185(18) 0.0018(14) 0.0047(13) -0.0001(15)
C00N 0.0135(15) 0.0227(17) 0.0153(16) 0.0023(13) 0.0040(12) -0.0035(14)
C00O 0.0189(17) 0.0185(17) 0.034(2) -0.0014(13) 0.0145(15) -0.0045(15)
C00P 0.0157(16) 0.0227(18) 0.0211(18) -0.0056(13) 0.0038(14) 0.0002(14)
C00Q 0.0093(14) 0.0206(17) 0.0222(17) -0.0050(13) 0.0023(13) 0.0022(14)
C00R 0.0147(15) 0.0165(16) 0.0173(16) -0.0027(12) 0.0050(13) 0.0005(13)
C00S 0.0134(16) 0.0307(19) 0.0198(17) 0.0032(14) 0.0058(13) 0.0000(15)
C00T 0.027(2) 0.0244(19) 0.035(2) 0.0034(16) 0.0137(17) -0.0037(16)
C00U 0.0193(17) 0.030(2) 0.0227(19) 0.0070(15) 0.0036(14) 0.0029(15)
C00V 0.0165(17) 0.0220(18) 0.030(2) 0.0001(13) 0.0063(15) -0.0013(15)
C00W 0.0176(17) 0.0232(18) 0.0227(18) -0.0014(14) 0.0086(14) -0.0014(14)
C00X 0.0152(16) 0.0207(17) 0.0236(18) 0.0024(13) -0.0003(14) -0.0002(14)
C00Y 0.0157(16) 0.0258(19) 0.0198(17) 0.0031(14) 0.0017(13) -0.0004(14)
C00Z 0.034(2) 0.0159(17) 0.057(3) -0.0047(15) 0.032(2) -0.0051(17)
C010 0.0135(16) 0.0288(19) 0.0263(19) -0.0011(14) 0.0019(14) -0.0055(16)
C012 0.0261(19) 0.031(2) 0.0197(18) -0.0060(16) 0.0033(15) -0.0034(16)
C013 0.0275(19) 0.0229(18) 0.028(2) -0.0027(15) 0.0062(16) -0.0015(16)
C014 0.0186(18) 0.033(2) 0.029(2) -0.0020(16) -0.0032(15) -0.0034(17)
C015 0.0180(17) 0.029(2) 0.0255(19) 0.0076(15) 0.0067(14) 0.0039(16)
C016 0.0180(17) 0.0233(18) 0.033(2) 0.0011(14) 0.0078(15) -0.0006(16)
C017 0.0214(18) 0.033(2) 0.0276(19) -0.0015(16) 0.0086(15) 0.0051(17)
C018 0.0127(16) 0.039(2) 0.0235(19) 0.0009(15) 0.0038(14) 0.0002(16)
C019 0.0207(18) 0.032(2) 0.027(2) -0.0030(15) 0.0031(15) 0.0076(16)
C01A 0.031(2) 0.0191(18) 0.055(3) 0.0088(15) 0.027(2) 0.0113(18)
C01B 0.0201(18) 0.029(2) 0.033(2) -0.0020(15) -0.0031(16) -0.0064(17)
C01C 0.0145(16) 0.033(2) 0.0244(19) 0.0063(15) 0.0026(14) -0.0018(16)
C01D 0.0154(18) 0.034(2) 0.043(2) 0.0045(16) -0.0017(16) 0.0054(18)
C01E 0.0133(16) 0.028(2) 0.035(2) -0.0004(14) -0.0001(15) -0.0012(16)
C01F 0.0193(18) 0.027(2) 0.038(2) -0.0039(15) 0.0025(16) -0.0102(17)
C01G 0.0218(19) 0.040(2) 0.032(2) 0.0073(17) 0.0054(16) 0.0136(18)
C01H 0.027(2) 0.028(2) 0.042(2) 0.0056(16) 0.0143(18) 0.0072(18)
C01I 0.050(3) 0.052(3) 0.029(2) 0.002(2) 0.006(2) 0.016(2)
C01J 0.027(2) 0.025(2) 0.048(2) 0.0032(16) 0.0042(18) 0.0093(18)
C01K 0.055(3) 0.040(3) 0.032(2) 0.009(2) 0.015(2) -0.0011(19)
C01L 0.043(3) 0.032(2) 0.045(3) 0.0014(19) 0.020(2) -0.0009(19)
C01M 0.028(2) 0.050(3) 0.069(3) 0.009(2) 0.020(2) 0.031(3)
C01N 0.028(2) 0.037(2) 0.051(3) -0.0110(18) 0.009(2) -0.005(2)
C01O 0.053(3) 0.076(4) 0.028(2) -0.024(3) 0.013(2) -0.021(2)
C01P 0.047(3) 0.039(3) 0.066(3) 0.016(2) 0.032(3) 0.003(2)
C01R 0.057(3) 0.089(4) 0.049(3) -0.026(3) 0.030(3) -0.009(3)

loop_
_atom_type_symbol
_atom_type_scat_dispersion_real
_atom_type_scat_dispersion_imag
_atom_type_scat_Cromer_Mann_a1
_atom_type_scat_Cromer_Mann_a2
_atom_type_scat_Cromer_Mann_a3
_atom_type_scat_Cromer_Mann_a4
_atom_type_scat_Cromer_Mann_b1
_atom_type_scat_Cromer_Mann_b2
_atom_type_scat_Cromer_Mann_b3
_atom_type_scat_Cromer_Mann_b4
_atom_type_scat_Cromer_Mann_c
_atom_type_scat_source
_atom_type_scat_dispersion_source
C 0.00347 0.00161 2.31000 1.02000 1.58860 0.86500 20.84390 10.20750 0.56870 51.65120 0.215599998832 'International Tables Volume C Table 6.1.1.4 (pp. 500-502)' 'Henke, Gullikson and Davis, At. Data and Nucl. Data Tables, 1993, 54, 2'
H 0.00000 0.00000 0.49300 0.32291 0.14019 0.04081 10.51090 26.12570 3.14236 57.79970 0.0030380000826 'International Tables Volume C Table 6.1.1.4 (pp. 500-502)' 'Henke, Gullikson and Davis, At. Data and Nucl. Data Tables, 1993, 54, 2'
Zn 0.31207 1.46666 14.07430 7.03180 5.16520 2.41000 3.26550 0.23330 10.31630 58.70970 1.30410003662 'International Tables Volume C Table 6.1.1.4 (pp. 500-502)' 'Henke, Gullikson and Davis, At. Data and Nucl. Data Tables, 1993, 54, 2'
O 0.01158 0.00611 3.04850 2.28680 1.54630 0.86700 13.27710 5.70110 0.32390 32.90890 0.250800013542 'International Tables Volume C Table 6.1.1.4 (pp. 500-502)' 'Henke, Gullikson and Davis, At. Data and Nucl. Data Tables, 1993, 54, 2'
N 0.00653 0.00323 12.21260 3.13220 2.01250 1.16630 0.00570 9.89330 28.99750 0.58260 -11.5290002823 'International Tables Volume C Table 6.1.1.4 (pp. 500-502)' 'Henke, Gullikson and Davis, At. Data and Nucl. Data Tables, 1993, 54, 2'
S 0.12424 0.12443 6.90530 5.20340 1.43790 1.58630 1.46790 22.21510 0.25360 56.17200 0.866900026798 'International Tables Volume C Table 6.1.1.4 (pp. 500-502)' 'Henke, Gullikson and Davis, At. Data and Nucl. Data Tables, 1993, 54, 2'

loop_
_geom_angle_atom_site_label_1
_geom_angle_atom_site_label_2
_geom_angle_atom_site_label_3
_geom_angle
_geom_angle_site_symmetry_1
_geom_angle_site_symmetry_3
_geom_angle_publ_flag
O005 Zn1 O004 111.45(10) . . ?
N3 Zn1 O004 122.55(10) . . ?
N3 Zn1 O005 95.96(10) . . ?
N4 Zn1 O004 97.65(10) . . ?
N4 Zn1 O005 128.02(10) . . ?
N4 Zn1 N3 103.45(11) . . ?
C01F S2 C010 104.20(18) . . ?
C01H S1 C00Y 101.85(17) . . ?
C00F O004 Zn1 124.2(2) . . ?
C00C O005 Zn1 125.8(2) . . ?
C00D N3 Zn1 121.8(2) . . ?
C00E N3 Zn1 119.0(2) . . ?
C00E N3 C00D 118.9(3) . . ?
C00G N4 Zn1 120.1(2) . . ?
C00R N4 Zn1 121.0(2) . . ?
C00R N4 C00G 118.8(3) . . ?
C00S N2 N1 114.6(3) . . ?
C00L N6 N5 112.1(3) . . ?
C00Q N5 N6 115.4(3) . . ?
C00M N1 N2 112.4(3) . . ?
C00H C00C O005 117.8(3) . . ?
C00N C00C O005 124.8(3) . . ?
C00N C00C C00H 117.4(3) . . ?
H00D C00D N3 116.81(19) . . ?
C00N C00D N3 126.4(3) . . ?
C00N C00D H00D 116.81(18) . . ?
C00O C00E N3 122.1(3) . . ?
C00V C00E N3 117.8(3) . . ?
C00V C00E C00O 120.0(3) . . ?
C00K C00F O004 125.0(3) . . ?
C00W C00F O004 118.6(3) . . ?
C00W C00F C00K 116.3(3) . . ?
H00G C00G N4 116.42(19) . . ?
C00K C00G N4 127.2(3) . . ?
C00K C00G H00G 116.42(18) . . ?
H00H C00H C00C 118.9(2) . . ?
C00U C00H C00C 122.3(3) . . ?
C00U C00H H00H 118.9(2) . . ?
C00K C00I H00I 118.65(19) . . ?
C00Q C00I H00I 118.6(2) . . ?
C00Q C00I C00K 122.7(3) . . ?
C00N C00J H00J 119.0(2) . . ?
C00S C00J H00J 119.0(2) . . ?
C00S C00J C00N 122.0(3) . . ?
C00G C00K C00F 125.5(3) . . ?
C00I C00K C00F 119.1(3) . . ?
C00I C00K C00G 115.2(3) . . ?
C010 C00L N6 117.4(3) . . ?
C019 C00L N6 122.5(3) . . ?
C019 C00L C010 120.1(3) . . ?
C00Y C00M N1 116.3(3) . . ?
C015 C00M N1 123.3(3) . . ?
C015 C00M C00Y 120.4(3) . . ?
C00D C00N C00C 125.0(3) . . ?
C00J C00N C00C 119.0(3) . . ?
C00J C00N C00D 116.0(3) . . ?
H00O C00O C00E 119.8(2) . . ?
C00Z C00O C00E 120.4(3) . . ?
C00Z C00O H00O 119.8(2) . . ?
C00Q C00P H00P 119.94(18) . . ?
C00W C00P H00P 119.9(2) . . ?
C00W C00P C00Q 120.1(3) . . ?
C00I C00Q N5 115.8(3) . . ?
C00P C00Q N5 125.7(3) . . ?
C00P C00Q C00I 118.4(3) . . ?
C00X C00R N4 122.9(3) . . ?
C016 C00R N4 117.8(3) . . ?
C016 C00R C00X 119.3(3) . . ?
C00J C00S N2 114.9(3) . . ?
C00U C00S N2 125.9(3) . . ?
C00U C00S C00J 119.2(3) . . ?
C00X C00T H00T 119.6(2) . . ?
C012 C00T H00T 119.6(2) . . ?
C012 C00T C00X 120.9(4) . . ?
C00S C00U C00H 120.1(3) . . ?
H00U C00U C00H 120.0(2) . . ?
H00U C00U C00S 119.97(19) . . ?
H00V C00V C00E 120.2(2) . . ?
C01G C00V C00E 119.6(3) . . ?
C01G C00V H00V 120.2(2) . . ?
C00P C00W C00F 123.1(3) . . ?
H00W C00W C00F 118.5(2) . . ?
H00W C00W C00P 118.5(2) . . ?
C00T C00X C00R 120.1(3) . . ?
H00X C00X C00R 119.93(18) . . ?
H00X C00X C00T 119.9(2) . . ?
C00M C00Y S1 117.3(3) . . ?
C01C C00Y S1 124.2(3) . . ?
C01C C00Y C00M 118.5(3) . . ?
H00Z C00Z C00O 119.9(2) . . ?
C01A C00Z C00O 120.2(4) . . ?
C01A C00Z H00Z 119.9(2) . . ?
C00L C010 S2 117.3(3) . . ?
C01E C010 S2 123.8(3) . . ?
C01E C010 C00L 118.8(3) . . ?
H012 C012 C00T 120.1(2) . . ?
C014 C012 C00T 119.7(3) . . ?
C014 C012 H012 120.1(2) . . ?
C01B C013 H013 120.5(2) . . ?
C01F C013 H013 120.5(2) . . ?
C01F C013 C01B 119.0(4) . . ?
H014 C014 C012 119.8(2) . . ?
C016 C014 C012 120.5(3) . . ?
C016 C014 H014 119.8(2) . . ?
H015 C015 C00M 119.9(2) . . ?
C017 C015 C00M 120.1(3) . . ?
C017 C015 H015 119.9(2) . . ?
C014 C016 C00R 119.5(3) . . ?
H016 C016 C00R 120.3(2) . . ?
H016 C016 C014 120.3(2) . . ?
H017 C017 C015 120.0(2) . . ?
C018 C017 C015 119.9(4) . . ?
C018 C017 H017 120.0(2) . . ?
H018 C018 C017 120.1(2) . . ?
C01C C018 C017 119.8(3) . . ?
C01C C018 H018 120.1(2) . . ?
H019 C019 C00L 119.6(2) . . ?
C01J C019 C00L 120.9(4) . . ?
C01J C019 H019 119.6(2) . . ?
H01A C01A C00Z 120.2(2) . . ?
C01G C01A C00Z 119.6(3) . . ?
C01G C01A H01A 120.2(2) . . ?
H01B C01B C013 119.0(2) . . ?
C01N C01B C013 122.0(4) . . ?
C01N C01B H01B 119.0(2) . . ?
C018 C01C C00Y 121.3(3) . . ?
H01C C01C C00Y 119.4(2) . . ?
H01C C01C C018 119.4(2) . . ?
C01E C01D H01D 119.4(2) . . ?
C01J C01D H01D 119.4(2) . . ?
C01J C01D C01E 121.3(4) . . ?
C01D C01E C010 119.8(3) . . ?
H01E C01E C010 120.1(2) . . ?
H01E C01E C01D 120.1(2) . . ?
C013 C01F S2 120.6(3) . . ?
C01O C01F S2 120.0(3) . . ?
C01O C01F C013 119.0(4) . . ?
C01A C01G C00V 120.2(3) . . ?
H01G C01G C00V 119.9(2) . . ?
H01G C01G C01A 119.9(2) . . ?
C01K C01H S1 120.0(3) . . ?
C01L C01H S1 120.7(3) . . ?
C01L C01H C01K 119.3(4) . . ?
C01K C01I H01I 119.6(3) . . ?
C01M C01I H01I 119.6(3) . . ?
C01M C01I C01K 120.8(4) . . ?
C01D C01J C019 119.2(4) . . ?
H01J C01J C019 120.4(2) . . ?
H01J C01J C01D 120.4(2) . . ?
C01I C01K C01H 120.0(4) . . ?
H01K C01K C01H 120.0(2) . . ?
H01K C01K C01I 120.0(3) . . ?
H01L C01L C01H 120.1(2) . . ?
C01P C01L C01H 119.7(4) . . ?
C01P C01L H01L 120.1(3) . . ?
H01M C01M C01I 119.9(3) . . ?
C01P C01M C01I 120.2(4) . . ?
C01P C01M H01M 119.9(3) . . ?
H01N C01N C01B 120.0(2) . . ?
C01R C01N C01B 120.1(4) . . ?
C01R C01N H01N 120.0(3) . . ?
H01O C01O C01F 119.8(2) . . ?
C01R C01O C01F 120.4(4) . . ?
C01R C01O H01O 119.8(3) . . ?
C01M C01P C01L 119.9(4) . . ?
H01P C01P C01L 120.0(3) . . ?
H01P C01P C01M 120.0(3) . . ?
C01O C01R C01N 119.6(5) . . ?
H01R C01R C01N 120.2(3) . . ?
H01R C01R C01O 120.2(3) . . ?

loop_
_geom_bond_atom_site_label_1
_geom_bond_atom_site_label_2
_geom_bond_distance
_geom_bond_site_symmetry_2
_geom_bond_publ_flag
Zn1 O004 1.920(2) . ?
Zn1 O005 1.906(2) . ?
Zn1 N3 2.012(3) . ?
Zn1 N4 1.999(3) . ?
S2 C010 1.766(4) . ?
S2 C01F 1.782(4) . ?
S1 C00Y 1.771(4) . ?
S1 C01H 1.772(4) . ?
O004 C00F 1.295(4) . ?
O005 C00C 1.298(4) . ?
N3 C00D 1.288(4) . ?
N3 C00E 1.433(4) . ?
N4 C00G 1.293(4) . ?
N4 C00R 1.445(4) . ?
N2 N1 1.274(4) . ?
N2 C00S 1.411(4) . ?
N6 N5 1.244(4) . ?
N6 C00L 1.435(4) . ?
N5 C00Q 1.422(4) . ?
N1 C00M 1.426(4) . ?
C00C C00H 1.429(4) . ?
C00C C00N 1.426(5) . ?
C00D H00D 0.9300 . ?
C00D C00N 1.443(5) . ?
C00E C00O 1.372(5) . ?
C00E C00V 1.389(5) . ?
C00F C00K 1.422(5) . ?
C00F C00W 1.420(4) . ?
C00G H00G 0.9300 . ?
C00G C00K 1.446(4) . ?
C00H H00H 0.9300 . ?
C00H C00U 1.356(5) . ?
C00I H00I 0.9300 . ?
C00I C00K 1.408(4) . ?
C00I C00Q 1.370(5) . ?
C00J H00J 0.9300 . ?
C00J C00N 1.407(4) . ?
C00J C00S 1.374(5) . ?
C00L C010 1.397(5) . ?
C00L C019 1.380(5) . ?
C00M C00Y 1.396(5) . ?
C00M C015 1.386(5) . ?
C00O H00O 0.9300 . ?
C00O C00Z 1.380(5) . ?
C00P H00P 0.9300 . ?
C00P C00Q 1.403(5) . ?
C00P C00W 1.363(5) . ?
C00R C00X 1.392(5) . ?
C00R C016 1.387(4) . ?
C00S C00U 1.415(5) . ?
C00T H00T 0.9300 . ?
C00T C00X 1.370(5) . ?
C00T C012 1.372(5) . ?
C00U H00U 0.9300 . ?
C00V H00V 0.9300 . ?
C00V C01G 1.384(5) . ?
C00W H00W 0.9300 . ?
C00X H00X 0.9300 . ?
C00Y C01C 1.393(5) . ?
C00Z H00Z 0.9300 . ?
C00Z C01A 1.379(6) . ?
C010 C01E 1.401(5) . ?
C012 H012 0.9300 . ?
C012 C014 1.372(5) . ?
C013 H013 0.9300 . ?
C013 C01B 1.384(5) . ?
C013 C01F 1.381(5) . ?
C014 H014 0.9300 . ?
C014 C016 1.395(5) . ?
C015 H015 0.9300 . ?
C015 C017 1.376(5) . ?
C016 H016 0.9300 . ?
C017 H017 0.9300 . ?
C017 C018 1.395(5) . ?
C018 H018 0.9300 . ?
C018 C01C 1.366(5) . ?
C019 H019 0.9300 . ?
C019 C01J 1.379(5) . ?
C01A H01A 0.9300 . ?
C01A C01G 1.388(6) . ?
C01B H01B 0.9300 . ?
C01B C01N 1.343(6) . ?
C01C H01C 0.9300 . ?
C01D H01D 0.9300 . ?
C01D C01E 1.375(5) . ?
C01D C01J 1.377(5) . ?
C01E H01E 0.9300 . ?
C01F C01O 1.396(6) . ?
C01G H01G 0.9300 . ?
C01H C01K 1.389(6) . ?
C01H C01L 1.366(6) . ?
C01I H01I 0.9300 . ?
C01I C01K 1.356(6) . ?
C01I C01M 1.355(7) . ?
C01J H01J 0.9300 . ?
C01K H01K 0.9300 . ?
C01L H01L 0.9300 . ?
C01L C01P 1.390(6) . ?
C01M H01M 0.9300 . ?
C01M C01P 1.362(7) . ?
C01N H01N 0.9300 . ?
C01N C01R 1.374(6) . ?
C01O H01O 0.9300 . ?
C01O C01R 1.382(7) . ?
C01P H01P 0.9300 . ?
C01R H01R 0.9300 . ?

loop_
_geom_torsion_atom_site_label_1
_geom_torsion_atom_site_label_2
_geom_torsion_atom_site_label_3
_geom_torsion_atom_site_label_4
_geom_torsion
_geom_torsion_site_symmetry_1
_geom_torsion_site_symmetry_2
_geom_torsion_site_symmetry_3
_geom_torsion_site_symmetry_4
_geom_torsion_publ_flag
Zn1 O004 C00F C00K 4.9(3) . . . . ?
Zn1 O004 C00F C00W -175.7(3) . . . . ?
Zn1 O005 C00C C00H 177.0(3) . . . . ?
Zn1 O005 C00C C00N -2.8(3) . . . . ?
Zn1 N3 C00D C00N -2.8(3) . . . . ?
Zn1 N3 C00E C00O -125.7(3) . . . . ?
Zn1 N3 C00E C00V 50.0(3) . . . . ?
Zn1 N4 C00G C00K -0.0(3) . . . . ?
Zn1 N4 C00R C00X -150.1(2) . . . . ?
Zn1 N4 C00R C016 28.9(3) . . . . ?
S2 C010 C00L N6 -3.9(3) . . . . ?
S2 C010 C00L C019 176.7(3) . . . . ?
S2 C010 C01E C01D -176.7(3) . . . . ?
S2 C01F C013 C01B -174.2(3) . . . . ?
S2 C01F C01O C01R 174.3(4) . . . . ?
S1 C00Y C00M N1 -1.4(3) . . . . ?
S1 C00Y C00M C015 178.2(3) . . . . ?
S1 C00Y C01C C018 -177.9(3) . . . . ?
S1 C01H C01K C01I -177.9(4) . . . . ?
S1 C01H C01L C01P 177.1(4) . . . . ?
O004 C00F C00K C00G -0.1(4) . . . . ?
O004 C00F C00K C00I -176.3(3) . . . . ?
O004 C00F C00W C00P 176.5(3) . . . . ?
O005 C00C C00H C00U -179.6(3) . . . . ?
O005 C00C C00N C00D -1.8(4) . . . . ?
O005 C00C C00N C00J 178.7(3) . . . . ?
N3 C00D C00N C00C 4.9(4) . . . . ?
N3 C00D C00N C00J -175.6(3) . . . . ?
N3 C00E C00O C00Z 177.2(3) . . . . ?
N3 C00E C00V C01G -178.2(3) . . . . ?
N4 C00G C00K C00F -2.6(4) . . . . ?
N4 C00G C00K C00I 173.7(4) . . . . ?
N4 C00R C00X C00T -177.3(3) . . . . ?
N4 C00R C016 C014 178.0(3) . . . . ?
N2 N1 C00M C00Y -179.5(3) . . . . ?
N2 N1 C00M C015 0.9(4) . . . . ?
N2 C00S C00J C00N 179.2(3) . . . . ?
N2 C00S C00U C00H -180.0(4) . . . . ?
N6 N5 C00Q C00I 163.8(3) . . . . ?
N6 N5 C00Q C00P -19.0(4) . . . . ?
N6 C00L C010 C01E 179.7(3) . . . . ?
N6 C00L C019 C01J -179.6(4) . . . . ?
N5 C00Q C00I C00K 175.3(3) . . . . ?
N5 C00Q C00P C00W -174.6(3) . . . . ?
N1 C00M C00Y C01C -179.9(3) . . . . ?
N1 C00M C015 C017 179.2(3) . . . . ?
C00C C00H C00U C00S 1.0(4) . . . . ?
C00C C00N C00J C00S 0.8(4) . . . . ?
C00D C00N C00J C00S -178.7(3) . . . . ?
C00E C00O C00Z C01A -0.4(4) . . . . ?
C00E C00V C01G C01A 2.0(4) . . . . ?
C00F C00K C00I C00Q -1.5(4) . . . . ?
C00F C00W C00P C00Q 0.7(4) . . . . ?
C00G C00K C00I C00Q -178.0(3) . . . . ?
C00H C00U C00S C00J -1.2(4) . . . . ?
C00I C00Q C00P C00W 2.5(4) . . . . ?
C00L C010 C01E C01D -0.6(4) . . . . ?
C00L C019 C01J C01D 0.4(4) . . . . ?
C00M C00Y C01C C018 0.5(4) . . . . ?
C00M C015 C017 C018 0.8(4) . . . . ?
C00O C00Z C01A C01G 0.1(4) . . . . ?
C00R C00X C00T C012 -2.4(4) . . . . ?
C00R C016 C014 C012 1.0(4) . . . . ?
C00T C012 C014 C016 0.3(4) . . . . ?
C00V C01G C01A C00Z -0.9(5) . . . . ?
C00Y C01C C018 C017 -0.0(4) . . . . ?
C010 C01E C01D C01J 0.8(5) . . . . ?
C013 C01B C01N C01R -0.3(5) . . . . ?
C013 C01F C01O C01R 1.5(5) . . . . ?
C015 C017 C018 C01C -0.6(4) . . . . ?
C019 C01J C01D C01E -0.6(5) . . . . ?
C01B C01N C01R C01O 0.4(5) . . . . ?
C01F C01O C01R C01N -1.0(6) . . . . ?
C01H C01K C01I C01M 0.3(6) . . . . ?
C01H C01L C01P C01M 1.4(5) . . . . ?
C01I C01M C01P C01L -0.1(5) . . . . ?

loop_
_smtbx_masks_void_nr
_smtbx_masks_void_average_x
_smtbx_masks_void_average_y
_smtbx_masks_void_average_z
_smtbx_masks_void_volume
_smtbx_masks_void_count_electrons
_smtbx_masks_void_content
1 0.000 0.000 0.500 189.1 53.6 ?
2 0.500 0.500 0.000 189.1 53.6 ?
